data_1516323
loop_
_publ_author_name
'D&#x2019;Al\'eo, Anthony'
'Heresanu, Vasile'
'Giorgi, Michel'
'Le Guennic, Boris'
'Jacquemin, Denis'
'Fages, Fr\'ed\'eric'

_publ_section_title
;
 NIR Emission in Borondifluoride Complexes of 2&#x2032;-Hydroxychalcone
 Derivatives Containing an Acetonaphthone Ring
;
_journal_issue 22
_journal_name_full 'The Journal of Physical Chemistry C'
_journal_page_first 11906
_journal_paper_doi 10.1021/jp5041597
_journal_volume 118
_journal_year 2014
_chemical_compound_source 'synthesis as described'
_chemical_formula_moiety 'C22 H17 B1 F2 O3'
_chemical_formula_sum 'C22 H17 B F2 O3'
_chemical_formula_weight 378.16
_chemical_name_systematic
;
 ?
;
_space_group_IT_number 14
_symmetry_cell_setting monoclinic
_symmetry_Int_Tables_number 14
_symmetry_space_group_name_Hall '-P 2ybc'
_symmetry_space_group_name_H-M 'P 1 21/c 1'
_atom_sites_solution_hydrogens geom
_audit_conform_dict_location ftp://ftp.iucr.org/pub/cif_core.dic
_audit_conform_dict_name cif_core.dic
_audit_conform_dict_version 2.4.3
_audit_creation_date 2013-09-23T13:49:34-00:00
_audit_creation_method 'WinGX routine CIF_UPDATE'
_cell_angle_alpha 90
_cell_angle_beta 92.283(1)
_cell_angle_gamma 90
_cell_formula_units_Z 4
_cell_length_a 7.0724(2)
_cell_length_b 13.4708(3)
_cell_length_c 18.7873(6)
_cell_measurement_reflns_used 19321
_cell_measurement_temperature 293(2)
_cell_measurement_theta_max 28.997
_cell_measurement_theta_min 3.024
_cell_measurement_wavelength 0.71073
_cell_volume 1788.46(9)
_computing_molecular_graphics 'Ortep-3 for Windows (Farrugia, 1997)'
_computing_publication_material 'WinGX publication routines (Farrugia, 1999)'
_computing_structure_refinement 'SHELXL-2013 (Sheldrick, 2013)'
_diffrn_ambient_temperature 293(2)
_diffrn_measured_fraction_theta_full 0.995
_diffrn_measured_fraction_theta_max 0.952
_diffrn_measurement_device_type KappaCCD
_diffrn_measurement_method 'Omega + Phi scan'
_diffrn_radiation_probe x-ray
_diffrn_radiation_type MoK\a
_diffrn_radiation_wavelength 0.71073
_diffrn_reflns_av_R_equivalents 0.075
_diffrn_reflns_Laue_measured_fraction_full 0.995
_diffrn_reflns_Laue_measured_fraction_max 0.952
_diffrn_reflns_limit_h_max 9
_diffrn_reflns_limit_h_min 0
_diffrn_reflns_limit_k_max 18
_diffrn_reflns_limit_k_min 0
_diffrn_reflns_limit_l_max 25
_diffrn_reflns_limit_l_min -25
_diffrn_reflns_number 19321
_diffrn_reflns_point_group_measured_fraction_full 0.995
_diffrn_reflns_point_group_measured_fraction_max 0.952
_diffrn_reflns_theta_full 26
_diffrn_reflns_theta_max 28.997
_diffrn_reflns_theta_min 3.024
_diffrn_standards_number 0
_exptl_absorpt_coefficient_mu 0.105
_exptl_absorpt_correction_type none
_exptl_crystal_colour red
_exptl_crystal_density_diffrn 1.404
_exptl_crystal_density_method 'not measured'
_exptl_crystal_description prism
_exptl_crystal_F_000 784
_exptl_crystal_size_max 0.3
_exptl_crystal_size_mid 0.18
_exptl_crystal_size_min 0.08
_refine_diff_density_max 0.218
_refine_diff_density_min -0.347
_refine_diff_density_rms 0.061
_refine_ls_extinction_method none
_refine_ls_goodness_of_fit_ref 1.081
_refine_ls_hydrogen_treatment noref
_refine_ls_matrix_type full
_refine_ls_number_constraints 0
_refine_ls_number_parameters 254
_refine_ls_number_reflns 4544
_refine_ls_number_restraints 0
_refine_ls_restrained_S_all 1.081
_refine_ls_R_factor_all 0.1104
_refine_ls_R_factor_gt 0.0586
_refine_ls_shift/su_max 0
_refine_ls_shift/su_mean 0
_refine_ls_structure_factor_coef Fsqd
_refine_ls_weighting_details 'w=1/[\s^2^(Fo^2^)+(0.0931P)^2^+0.2354P] where P=(Fo^2^+2Fc^2^)/3'
_refine_ls_weighting_scheme calc
_refine_ls_wR_factor_gt 0.1477
_refine_ls_wR_factor_ref 0.1802
_reflns_number_gt 2783
_reflns_number_total 4544
_reflns_threshold_expression 'I > 2\s(I)'
_cod_data_source_file jp5041597_si_003.cif
_cod_data_source_block ad421
_cod_depositor_comments 'Adding full bibliography for 1516322--1516324.cif.'
_cod_original_sg_symbol_H-M 'P 21/c'
_cod_original_formula_sum 'C22 H17 B1 F2 O3'
_cod_database_code 1516323
_shelx_estimated_absorpt_t_min 0.969
_shelx_estimated_absorpt_t_max 0.992

loop_
_symmetry_equiv_pos_as_xyz
'x, y, z'
'-x, y+1/2, -z+1/2'
'-x, -y, -z'
'x, -y-1/2, z-1/2'

loop_
_atom_site_label
_atom_site_type_symbol
_atom_site_fract_x
_atom_site_fract_y
_atom_site_fract_z
_atom_site_U_iso_or_equiv
_atom_site_adp_type
_atom_site_occupancy
_atom_site_calc_flag
O2 O 0.2061(2) 0.82750(11) 0.43329(7) 0.0522(4) Uani 1 d
O1 O 0.1426(2) 0.76500(10) 0.31362(7) 0.0486(4) Uani 1 d
F1 F 0.2404(2) 0.66199(10) 0.40542(7) 0.0717(4) Uani 1 d
F2 F -0.05259(19) 0.72799(11) 0.40691(7) 0.0687(4) Uani 1 d
C2 C 0.1266(2) 0.87201(14) 0.21514(9) 0.0359(4) Uani 1 d
C10 C 0.1667(2) 0.93842(14) 0.33699(9) 0.0355(4) Uani 1 d
C1 C 0.1437(2) 0.85752(14) 0.29073(9) 0.0351(4) Uani 1 d
C11 C 0.2024(2) 0.91906(15) 0.41068(9) 0.0388(4) Uani 1 d
C9 C 0.1642(3) 1.03611(14) 0.30757(10) 0.0431(5) Uani 1 d
H9 H 0.1745 1.0905 0.338 0.052 Uiso 1 calc
O3 O 0.4143(2) 1.24005(14) 0.90439(8) 0.0719(5) Uani 1 d
C12 C 0.2398(3) 0.99350(15) 0.46347(10) 0.0432(5) Uani 1 d
H12 H 0.2431 1.0598 0.4497 0.052 Uiso 1 calc
C14 C 0.3010(3) 1.03850(16) 0.59001(10) 0.0431(5) Uani 1 d
H14 H 0.3043 1.1061 0.5801 0.052 Uiso 1 calc
C7 C 0.1320(2) 0.96950(14) 0.18865(9) 0.0395(4) Uani 1 d
C13 C 0.2706(2) 0.97037(16) 0.53293(10) 0.0431(5) Uani 1 d
H13 H 0.272 0.9033 0.5445 0.052 Uiso 1 calc
C15 C 0.3253(3) 1.00791(15) 0.65809(10) 0.0425(4) Uani 1 d
H15 H 0.3243 0.9396 0.6652 0.051 Uiso 1 calc
C3 C 0.1073(3) 0.79119(15) 0.16797(10) 0.0449(5) Uani 1 d
H3 H 0.102 0.7268 0.1857 0.054 Uiso 1 calc
C6 C 0.1216(3) 0.98306(17) 0.11416(10) 0.0495(5) Uani 1 d
H6 H 0.1261 1.0469 0.0954 0.059 Uiso 1 calc
C5 C 0.1051(3) 0.90373(18) 0.06926(11) 0.0547(6) Uani 1 d
H5 H 0.0995 0.9141 0.0203 0.066 Uiso 1 calc
C16 C 0.3528(2) 1.06793(15) 0.72132(9) 0.0398(4) Uani 1 d
C18 C 0.4026(3) 1.22477(17) 0.78115(12) 0.0524(5) Uani 1 d
H18 H 0.423 1.2929 0.7789 0.063 Uiso 1 calc
C17 C 0.3799(3) 1.17070(16) 0.71941(10) 0.0467(5) Uani 1 d
H17 H 0.3825 1.2029 0.6757 0.056 Uiso 1 calc
C8 C 0.1473(3) 1.05145(15) 0.23663(10) 0.0472(5) Uani 1 d
H8 H 0.1456 1.1159 0.2189 0.057 Uiso 1 calc
C4 C 0.0963(3) 0.80732(17) 0.09589(11) 0.0520(5) Uani 1 d
H4 H 0.083 0.7539 0.0647 0.062 Uiso 1 calc
C21 C 0.3503(3) 1.02280(17) 0.78795(10) 0.0486(5) Uani 1 d
H21 H 0.3348 0.9544 0.7906 0.058 Uiso 1 calc
C19 C 0.3953(3) 1.17818(18) 0.84694(11) 0.0513(5) Uani 1 d
B1 B 0.1332(4) 0.74336(18) 0.38940(12) 0.0476(6) Uani 1 d
C20 C 0.3705(3) 1.07710(19) 0.85062(10) 0.0534(5) Uani 1 d
H20 H 0.3673 1.0455 0.8946 0.064 Uiso 1 calc
C22 C 0.4139(4) 1.1966(2) 0.97376(13) 0.0849(10) Uani 1 d
H22A H 0.5135 1.1484 0.9785 0.127 Uiso 1 calc
H22B H 0.2943 1.1649 0.9803 0.127 Uiso 1 calc
H22C H 0.4337 1.2475 1.0091 0.127 Uiso 1 calc

loop_
_atom_site_aniso_label
_atom_site_aniso_U_11
_atom_site_aniso_U_22
_atom_site_aniso_U_33
_atom_site_aniso_U_23
_atom_site_aniso_U_13
_atom_site_aniso_U_12
O2 0.0795(10) 0.0465(9) 0.0299(7) 0.0006(6) -0.0072(6) -0.0098(7)
O1 0.0739(9) 0.0409(8) 0.0305(7) -0.0010(6) -0.0036(6) -0.0073(6)
F1 0.1095(11) 0.0565(8) 0.0478(8) 0.0016(6) -0.0145(7) 0.0171(7)
F2 0.0780(9) 0.0713(9) 0.0574(9) -0.0029(7) 0.0113(7) -0.0188(7)
C2 0.0352(9) 0.0438(11) 0.0286(9) -0.0035(8) -0.0020(7) 0.0036(7)
C10 0.0352(8) 0.0414(10) 0.0299(9) -0.0038(8) -0.0003(6) 0.0010(7)
C1 0.0377(9) 0.0394(10) 0.0280(9) 0.0001(7) -0.0003(7) -0.0013(7)
C11 0.0381(9) 0.0458(11) 0.0323(9) -0.0043(8) 0.0007(7) -0.0029(7)
C9 0.0536(11) 0.0401(11) 0.0354(10) -0.0061(8) -0.0025(8) 0.0032(8)
O3 0.0757(11) 0.0952(14) 0.0440(9) -0.0332(9) -0.0075(8) 0.0108(9)
C12 0.0469(10) 0.0486(12) 0.0339(10) -0.0057(9) -0.0003(8) -0.0041(8)
C14 0.0461(10) 0.0504(12) 0.0328(10) -0.0073(8) 0.0010(7) -0.0034(8)
C7 0.0404(9) 0.0484(11) 0.0294(9) -0.0001(8) -0.0016(7) 0.0063(8)
C13 0.0441(10) 0.0515(12) 0.0338(10) -0.0063(9) 0.0015(7) -0.0051(8)
C15 0.0451(10) 0.0490(11) 0.0335(10) -0.0063(8) 0.0005(7) -0.0005(8)
C3 0.0532(11) 0.0472(12) 0.0338(10) -0.0043(9) -0.0038(8) 0.0054(9)
C6 0.0592(12) 0.0561(13) 0.0330(10) 0.0070(9) -0.0020(8) 0.0094(9)
C5 0.0615(12) 0.0735(15) 0.0286(10) -0.0011(10) -0.0037(8) 0.0146(11)
C16 0.0365(9) 0.0525(12) 0.0302(9) -0.0049(8) -0.0008(7) 0.0038(8)
C18 0.0548(12) 0.0538(13) 0.0481(12) -0.0135(10) -0.0057(9) 0.0061(9)
C17 0.0512(11) 0.0537(13) 0.0349(10) -0.0053(9) -0.0020(8) 0.0036(9)
C8 0.0613(12) 0.0409(11) 0.0389(11) -0.0001(9) -0.0059(8) 0.0057(9)
C4 0.0621(12) 0.0598(14) 0.0336(10) -0.0121(9) -0.0059(8) 0.0127(10)
C21 0.0517(11) 0.0569(13) 0.0372(11) -0.0020(9) 0.0000(8) 0.0012(9)
C19 0.0430(10) 0.0713(15) 0.0390(11) -0.0213(10) -0.0049(8) 0.0093(9)
B1 0.0680(15) 0.0445(13) 0.0299(11) 0.0002(10) -0.0025(10) -0.0042(10)
C20 0.0514(11) 0.0798(16) 0.0288(10) -0.0007(10) -0.0014(8) 0.0051(10)
C22 0.0790(17) 0.137(3) 0.0373(13) -0.0312(15) -0.0087(11) 0.0132(17)

loop_
_atom_type_symbol
_atom_type_description
_atom_type_scat_dispersion_real
_atom_type_scat_dispersion_imag
_atom_type_scat_source
C C 0.0033 0.0016 'International Tables Vol C Tables 4.2.6.8 and 6.1.1.4'
H H 0 0 'International Tables Vol C Tables 4.2.6.8 and 6.1.1.4'
B B 0.0013 0.0007 'International Tables Vol C Tables 4.2.6.8 and 6.1.1.4'
F F 0.0171 0.0103 'International Tables Vol C Tables 4.2.6.8 and 6.1.1.4'
O O 0.0106 0.006 'International Tables Vol C Tables 4.2.6.8 and 6.1.1.4'

loop_
_geom_angle_atom_site_label_1
_geom_angle_atom_site_label_2
_geom_angle_atom_site_label_3
_geom_angle
C11 O2 B1 122.69(15)
C1 O1 B1 120.59(16)
C7 C2 C3 120.22(17)
C7 C2 C1 118.39(16)
C3 C2 C1 121.39(17)
C1 C10 C11 118.28(17)
C1 C10 C9 118.57(16)
C11 C10 C9 123.05(17)
O1 C1 C10 122.39(16)
O1 C1 C2 116.76(16)
C10 C1 C2 120.82(17)
O2 C11 C10 119.41(17)
O2 C11 C12 115.92(16)
C10 C11 C12 124.65(18)
C8 C9 C10 121.53(18)
C8 C9 H9 119.2
C10 C9 H9 119.2
C19 O3 C22 117.9(2)
C13 C12 C11 121.83(19)
C13 C12 H12 119.1
C11 C12 H12 119.1
C15 C14 C13 121.9(2)
C15 C14 H14 119.1
C13 C14 H14 119.1
C2 C7 C6 118.12(18)
C2 C7 C8 120.12(16)
C6 C7 C8 121.76(18)
C12 C13 C14 126.4(2)
C12 C13 H13 116.8
C14 C13 H13 116.8
C14 C15 C16 128.13(19)
C14 C15 H15 115.9
C16 C15 H15 115.9
C4 C3 C2 120.0(2)
C4 C3 H3 120
C2 C3 H3 120
C5 C6 C7 120.8(2)
C5 C6 H6 119.6
C7 C6 H6 119.6
C6 C5 C4 120.81(19)
C6 C5 H5 119.6
C4 C5 H5 119.6
C21 C16 C17 117.52(18)
C21 C16 C15 119.29(19)
C17 C16 C15 123.19(17)
C17 C18 C19 120.3(2)
C17 C18 H18 119.8
C19 C18 H18 119.8
C18 C17 C16 121.0(2)
C18 C17 H17 119.5
C16 C17 H17 119.5
C9 C8 C7 120.47(19)
C9 C8 H8 119.8
C7 C8 H8 119.8
C3 C4 C5 120.0(2)
C3 C4 H4 120
C5 C4 H4 120
C20 C21 C16 121.9(2)
C20 C21 H21 119.1
C16 C21 H21 119.1
O3 C19 C20 125.0(2)
O3 C19 C18 114.9(2)
C20 C19 C18 120.10(18)
F1 B1 F2 110.69(19)
F1 B1 O1 109.33(18)
F2 B1 O1 110.06(17)
F1 B1 O2 108.37(17)
F2 B1 O2 107.13(18)
O1 B1 O2 111.24(17)
C19 C20 C21 119.21(19)
C19 C20 H20 120.4
C21 C20 H20 120.4
O3 C22 H22A 109.5
O3 C22 H22B 109.5
H22A C22 H22B 109.5
O3 C22 H22C 109.5
H22A C22 H22C 109.5
H22B C22 H22C 109.5

loop_
_geom_bond_atom_site_label_1
_geom_bond_atom_site_label_2
_geom_bond_distance
O2 C11 1.304(2)
O2 B1 1.482(3)
O1 C1 1.319(2)
O1 B1 1.457(3)
F1 B1 1.359(3)
F2 B1 1.383(3)
C2 C7 1.405(3)
C2 C3 1.407(3)
C2 C1 1.434(2)
C10 C1 1.399(2)
C10 C11 1.421(2)
C10 C9 1.427(3)
C11 C12 1.428(3)
C9 C8 1.349(3)
C9 H9 0.93
O3 C19 1.366(2)
O3 C22 1.429(3)
C12 C13 1.351(3)
C12 H12 0.93
C14 C15 1.348(3)
C14 C13 1.421(3)
C14 H14 0.93
C7 C6 1.410(3)
C7 C8 1.426(3)
C13 H13 0.93
C15 C16 1.444(3)
C15 H15 0.93
C3 C4 1.371(3)
C3 H3 0.93
C6 C5 1.364(3)
C6 H6 0.93
C5 C4 1.394(3)
C5 H5 0.93
C16 C21 1.392(3)
C16 C17 1.398(3)
C18 C17 1.374(3)
C18 C19 1.389(3)
C18 H18 0.93
C17 H17 0.93
C8 H8 0.93
C4 H4 0.93
C21 C20 1.389(3)
C21 H21 0.93
C19 C20 1.375(3)
C20 H20 0.93
C22 H22A 0.96
C22 H22B 0.96
C22 H22C 0.96
